data_7244019
loop_
_publ_author_name
'Zhuo, Jin-Long'
'Wang, Yun-Liang'
'Wang, Yu-Guang'
'Xu, Ming-Qi'
'Sha, Jing-Quan'

_publ_section_title
;
 Surfactant-assisted fabrication and supercapacitor performances of a
 12-phosphomolybdate-pillared metal--organic framework containing a helix
 and its SWNT nanocomposites
;
_journal_issue 3
_journal_name_full CrystEngComm
_journal_page_first 579
_journal_page_last 586
_journal_paper_doi 10.1039/D1CE01471D
_journal_volume 24
_journal_year 2022
_chemical_formula_moiety '0.5(C48 H80 N72 Ni14 O20), 5(H4 O2), Mo12 O40 P'
_chemical_formula_sum 'C24 H60 Mo12 N36 Ni7 O60 P'
_chemical_formula_weight 3406.30
_space_group_crystal_system tetragonal
_space_group_IT_number 87
_space_group_name_Hall '-I 4'
_space_group_name_H-M_alt 'I 4/m'
_atom_sites_solution_hydrogens mixed
_audit_creation_date 2021-10-30
_audit_creation_method
;
Olex2 1.2
(compiled 2018.05.29 svn.r3508 for OlexSys, GUI svn.r5506)
;
_audit_update_record
;
2021-10-31 deposited with the CCDC.	2021-12-06 downloaded from the CCDC.
;
_cell_angle_alpha 90
_cell_angle_beta 90
_cell_angle_gamma 90
_cell_formula_units_Z 4
_cell_length_a 17.6067(4)
_cell_length_b 17.6067(4)
_cell_length_c 29.9221(15)
_cell_measurement_reflns_used 27661
_cell_measurement_temperature 293(2)
_cell_measurement_theta_max 27.445
_cell_measurement_theta_min 1.342
_cell_volume 9275.7(6)
_computing_cell_refinement 'SAINT V8.40A (?, 2016)'
_computing_data_reduction 'SAINT V8.40A (?, 2016)'
_computing_molecular_graphics 'Olex2 (Dolomanov et al., 2009)'
_computing_publication_material 'Olex2 (Dolomanov et al., 2009)'
_computing_structure_refinement 'ShelXL (Sheldrick, 2015)'
_diffrn_ambient_temperature 296.15
_diffrn_measured_fraction_theta_full 1.000
_diffrn_measured_fraction_theta_max 1.000
_diffrn_measurement_device_type 'Bruker P4'
_diffrn_measurement_method '\w scans'
_diffrn_radiation_monochromator graphite
_diffrn_radiation_type MoK\a
_diffrn_radiation_wavelength 0.71073
_diffrn_reflns_av_R_equivalents 0.0775
_diffrn_reflns_av_unetI/netI 0.0540
_diffrn_reflns_Laue_measured_fraction_full 1.000
_diffrn_reflns_Laue_measured_fraction_max 1.000
_diffrn_reflns_limit_h_max 20
_diffrn_reflns_limit_h_min -20
_diffrn_reflns_limit_k_max 20
_diffrn_reflns_limit_k_min -17
_diffrn_reflns_limit_l_max 35
_diffrn_reflns_limit_l_min -29
_diffrn_reflns_number 23446
_diffrn_reflns_point_group_measured_fraction_full 1.000
_diffrn_reflns_point_group_measured_fraction_max 1.000
_diffrn_reflns_theta_full 24.992
_diffrn_reflns_theta_max 24.992
_diffrn_reflns_theta_min 1.342
_exptl_absorpt_coefficient_mu 3.078
_exptl_absorpt_correction_T_max 0.735
_exptl_absorpt_correction_T_min 0.413
_exptl_absorpt_correction_type multi-scan
_exptl_absorpt_process_details
;
SADABS-2016/2 (Bruker,2016/2) was used for absorption correction.
wR2(int) was 0.1572 before and 0.0530 after correction.
The Ratio of minimum to maximum transmission is 0.5343.
The \l/2 correction factor is Not present.
;
_exptl_crystal_colour 'clear green'
_exptl_crystal_colour_lustre clear
_exptl_crystal_colour_primary green
_exptl_crystal_density_diffrn 2.439
_exptl_crystal_description block
_exptl_crystal_F_000 6604
_exptl_crystal_size_max 0.3
_exptl_crystal_size_mid 0.27
_exptl_crystal_size_min 0.1
_refine_diff_density_max 1.681
_refine_diff_density_min -1.651
_refine_diff_density_rms 0.206
_refine_ls_extinction_method none
_refine_ls_goodness_of_fit_ref 1.054
_refine_ls_hydrogen_treatment constr
_refine_ls_matrix_type full
_refine_ls_number_parameters 332
_refine_ls_number_reflns 4185
_refine_ls_number_restraints 0
_refine_ls_restrained_S_all 1.054
_refine_ls_R_factor_all 0.0878
_refine_ls_R_factor_gt 0.0530
_refine_ls_shift/su_max 0.001
_refine_ls_shift/su_mean 0.000
_refine_ls_structure_factor_coef Fsqd
_refine_ls_weighting_details 'w=1/[\s^2^(Fo^2^)+(0.0772P)^2^+194.7601P] where P=(Fo^2^+2Fc^2^)/3'
_refine_ls_weighting_scheme calc
_refine_ls_wR_factor_gt 0.1372
_refine_ls_wR_factor_ref 0.1630
_reflns_Friedel_coverage 0.000
_reflns_number_gt 2904
_reflns_number_total 4185
_reflns_threshold_expression 'I > 2\s(I)'
_cod_data_source_file d1ce01471d2.cif
_cod_data_source_block sha
_cod_depositor_comments 'Adding full bibliography for 7244019.cif.'
_cod_database_code 7244019
_shelx_shelxl_version_number 2018/3
_shelx_space_group_comment
;
The symmetry employed for this shelxl refinement is uniquely defined
by the following loop, which should always be used as a source of
symmetry information in preference to the above space-group names.
They are only intended as comments.
;
_shelx_estimated_absorpt_t_max 0.748
_shelx_estimated_absorpt_t_min 0.459
_olex2_refinement_description
;
1. Fixed Uiso
 At 1.2 times of:
  All C(H) groups, All N(H) groups
 At 1.5 times of:
  All O(H,H) groups
2. Others
 Fixed Sof: H13A(0.25) H13B(0.25) H14A(0.25) H14B(0.25) H17A(0.5) H17B(0.5)
 O18(0.5) H18A(0.5) H18B(0.5) O12(0.5) O6(0.5) O20(0.5) H20A(0.5) H20B(0.5)
3.a Riding coordinates:
 O17(H17A,H17B), O18(H18A,H18B), O19(H19A,H19B), O20(H20A,H20B)
3.b Rotating group:
 O13(H13A,H13B), O14(H14A,H14B), O15(H15A,H15B)
3.c Aromatic/amide H refined with riding coordinates:
 C1(H1), C2(H2), C3(H3), C4(H4), C5(H5), C6(H6), N6(H6A)
;
_olex2_submission_special_instructions 'No special instructions were received'

loop_
_space_group_symop_operation_xyz
'x, y, z'
'-x, -y, z'
'-y, x, z'
'y, -x, z'
'x+1/2, y+1/2, z+1/2'
'-x+1/2, -y+1/2, z+1/2'
'-y+1/2, x+1/2, z+1/2'
'y+1/2, -x+1/2, z+1/2'
'-x, -y, -z'
'x, y, -z'
'y, -x, -z'
'-y, x, -z'
'-x+1/2, -y+1/2, -z+1/2'
'x+1/2, y+1/2, -z+1/2'
'y+1/2, -x+1/2, -z+1/2'
'-y+1/2, x+1/2, -z+1/2'

loop_
_atom_site_label
_atom_site_type_symbol
_atom_site_fract_x
_atom_site_fract_y
_atom_site_fract_z
_atom_site_U_iso_or_equiv
_atom_site_adp_type
_atom_site_occupancy
_atom_site_site_symmetry_order
_atom_site_calc_flag
_atom_site_refinement_flags_posn
_atom_site_refinement_flags_adp
_atom_site_refinement_flags_occupancy
_atom_site_disorder_assembly
_atom_site_disorder_group
C1 C 0.1258(5) 0.1255(5) 0.7622(3) 0.022(2) Uani 1 1 d . . . . .
H1 H 0.154106 0.097499 0.782575 0.026 Uiso 1 1 calc R . . . .
C2 C 0.0401(5) 0.1602(5) 0.7186(3) 0.018(2) Uani 1 1 d . . . . .
H2 H -0.004394 0.161170 0.701873 0.021 Uiso 1 1 calc R . . . .
C3 C -0.0930(5) 0.2937(5) 0.7078(3) 0.020(2) Uani 1 1 d . . . . .
H3 H -0.097665 0.258408 0.684883 0.024 Uiso 1 1 calc R . . . .
C4 C -0.0485(5) 0.3753(5) 0.7513(3) 0.020(2) Uani 1 1 d . . . . .
H4 H -0.015527 0.408727 0.765611 0.024 Uiso 1 1 calc R . . . .
C5 C 0.3014(6) 0.2663(6) 0.6534(4) 0.032(3) Uani 1 1 d . . . . .
H5 H 0.349728 0.249670 0.661289 0.038 Uiso 1 1 calc R . . . .
C6 C 0.2064(7) 0.3079(7) 0.6145(4) 0.042(3) Uani 1 1 d . . . . .
H6 H 0.176395 0.324692 0.590893 0.050 Uiso 1 1 calc R . . . .
N1 N 0.0592(4) 0.1021(4) 0.7457(3) 0.0172(16) Uani 1 1 d . . . . .
N2 N 0.1477(4) 0.1932(4) 0.7463(3) 0.0181(17) Uani 1 1 d . . . . .
N3 N 0.0904(4) 0.2152(4) 0.7182(3) 0.0191(17) Uani 1 1 d . . . . .
N4 N 0.2448(4) 0.2744(4) 0.6806(3) 0.0215(18) Uani 1 1 d . . . . .
N5 N 0.1843(4) 0.3020(5) 0.6562(3) 0.0229(18) Uani 1 1 d . . . . .
N6 N 0.2789(5) 0.2860(6) 0.6111(3) 0.045(3) Uani 1 1 d . . . . .
H6A H 0.306004 0.284587 0.587192 0.054 Uiso 1 1 calc R . . . .
N7 N -0.0286(4) 0.3328(4) 0.7157(3) 0.0181(17) Uani 1 1 d . . . . .
N8 N -0.1488(4) 0.3100(4) 0.7356(3) 0.0173(16) Uani 1 1 d . . . . .
N9 N 0.1355(4) 0.3797(4) 0.7361(3) 0.0183(17) Uani 1 1 d . . . . .
Ni1 Ni 0.250000 0.250000 0.750000 0.0153(4) Uani 1 2 d S T P . .
Ni2 Ni 0.000000 0.000000 0.74861(7) 0.0119(5) Uani 1 4 d S T P . .
Ni3 Ni 0.07954(6) 0.31951(6) 0.68737(4) 0.0159(3) Uani 1 1 d . . . . .
O13 O 0.000000 0.000000 0.8179(5) 0.033(3) Uani 1 4 d S T P . .
H13A H 0.053170 -0.017510 0.838934 0.049 Uiso 0.25 1 d GR . . . .
H13B H -0.037640 -0.041470 0.838934 0.049 Uiso 0.25 1 d GR . . . .
O14 O 0.000000 0.000000 0.6785(4) 0.021(3) Uani 1 4 d S T P . .
H14A H 0.049741 -0.023909 0.657706 0.032 Uiso 0.25 1 d GR . . . .
H14B H 0.001609 0.055170 0.657706 0.032 Uiso 0.25 1 d GR . . . .
O15 O 0.0289(4) 0.2702(4) 0.6311(3) 0.0377(19) Uani 1 1 d . . . . .
H15A H -0.021994 0.271578 0.632352 0.057 Uiso 1 1 d GR . . . .
H15B H 0.037956 0.220237 0.629772 0.057 Uiso 1 1 d GR . . . .
O16 O 0.0595(5) 0.4235(4) 0.6520(3) 0.042(2) Uani 1 1 d . . . . .
O17 O 0.2842(13) 0.1638(13) 0.500000 0.133(8) Uiso 1 2 d S T P . .
H17A H 0.245954 0.156485 0.516780 0.199 Uiso 0.5 1 d R . . . .
H17B H 0.283254 0.211075 0.494330 0.199 Uiso 0.5 1 d R . . . .
O18 O 0.1743(16) 0.5338(17) 0.5133(12) 0.147(14) Uiso 0.5 1 d . . . . .
H18A H 0.213188 0.515894 0.526201 0.221 Uiso 0.5 1 d R . . . .
H18B H 0.179188 0.580274 0.508762 0.221 Uiso 0.5 1 d R . . . .
O19 O 0.0519(14) 0.3564(14) 0.8513(9) 0.219(10) Uiso 1 1 d . . . . .
H19A H 0.036321 0.310780 0.849759 0.328 Uiso 1 1 d R . . . .
H19B H 0.076921 0.358300 0.875539 0.328 Uiso 1 1 d R . . . .
Mo1 Mo 0.03336(8) 0.19926(7) 0.500000 0.0282(3) Uani 1 2 d S T P . .
Mo3 Mo 0.11585(5) 0.08376(6) 0.58286(3) 0.0315(3) Uani 1 1 d . . . . .
O7 O 0.1677(5) 0.1218(5) 0.6213(3) 0.044(2) Uani 1 1 d . . . . .
O8 O 0.1023(4) 0.1663(6) 0.5433(3) 0.065(3) Uani 1 1 d . . . . .
O9 O 0.0469(6) 0.2923(6) 0.500000 0.052(3) Uani 1 2 d S T P . .
O10 O -0.0451(4) 0.1896(6) 0.4566(3) 0.060(3) Uani 1 1 d . . . . .
O11 O 0.0163(4) 0.1039(6) 0.6055(3) 0.057(3) Uani 1 1 d . . . . .
O12 O 0.0127(7) 0.0704(7) 0.5296(4) 0.016(3) Uani 0.5 1 d . . . . .
P1 P 0.000000 0.000000 0.500000 0.0119(13) Uani 1 8 d S T P . .
Mo2 Mo 0.01470(6) 0.14163(6) 0.91652(3) 0.0330(3) Uani 1 1 d . . . . .
Mo4 Mo 0.15744(9) 0.12341(8) 1.000000 0.0378(4) Uani 1 2 d S T P . .
O1 O 0.2316(6) 0.1784(6) 1.000000 0.049(3) Uani 1 2 d S T P . .
O2 O 0.0997(6) 0.1703(5) 0.9550(3) 0.061(3) Uani 1 1 d . . . . .
O3 O 0.0256(5) 0.2062(5) 0.8774(3) 0.051(2) Uani 1 1 d . . . . .
O4 O -0.0643(5) 0.0834(6) 0.8941(3) 0.071(3) Uani 1 1 d . . . . .
O5 O -0.0494(5) 0.1895(6) 0.9567(3) 0.073(3) Uani 1 1 d . . . . .
O6 O 0.0561(7) 0.0440(7) 0.9707(4) 0.019(3) Uani 0.5 1 d . . . . .
P2 P 0.000000 0.000000 1.000000 0.0152(14) Uani 1 8 d S T P . .
O20 O 0.1452(14) 0.4186(14) 0.9155(8) 0.089(7) Uiso 0.5 1 d . . . . .
H20A H 0.159286 0.389481 0.936523 0.134 Uiso 0.5 1 d R . . . .
H20B H 0.181316 0.450381 0.912813 0.134 Uiso 0.5 1 d R . . . .

loop_
_atom_site_aniso_label
_atom_site_aniso_U_11
_atom_site_aniso_U_22
_atom_site_aniso_U_33
_atom_site_aniso_U_23
_atom_site_aniso_U_13
_atom_site_aniso_U_12
C1 0.016(5) 0.021(5) 0.028(6) 0.011(4) -0.003(4) -0.005(4)
C2 0.013(4) 0.010(4) 0.031(5) -0.002(4) -0.002(4) -0.001(4)
C3 0.018(5) 0.016(5) 0.026(5) 0.001(4) -0.001(4) 0.001(4)
C4 0.011(4) 0.020(5) 0.029(5) -0.005(4) 0.000(4) 0.003(4)
C5 0.014(5) 0.040(7) 0.041(7) 0.008(5) 0.006(5) -0.001(4)
C6 0.035(7) 0.062(8) 0.027(6) 0.004(6) 0.003(5) 0.015(6)
N1 0.014(4) 0.015(4) 0.023(4) 0.004(3) -0.003(3) 0.003(3)
N2 0.012(4) 0.017(4) 0.025(4) 0.003(3) -0.001(3) -0.002(3)
N3 0.014(4) 0.017(4) 0.026(4) 0.004(3) -0.002(3) -0.002(3)
N4 0.016(4) 0.022(4) 0.026(5) 0.000(4) 0.005(3) 0.000(3)
N5 0.018(4) 0.027(5) 0.024(5) 0.005(4) -0.005(3) -0.001(3)
N6 0.036(6) 0.066(7) 0.032(6) 0.009(5) 0.017(5) 0.012(5)
N7 0.014(4) 0.013(4) 0.028(4) -0.004(3) 0.002(3) -0.005(3)
N8 0.015(4) 0.013(4) 0.024(4) -0.005(3) 0.003(3) 0.002(3)
N9 0.009(4) 0.015(4) 0.030(4) -0.001(3) -0.001(3) -0.001(3)
Ni1 0.0100(8) 0.0113(8) 0.0245(9) 0.0003(7) -0.0002(7) -0.0015(6)
Ni2 0.0091(7) 0.0091(7) 0.0175(12) 0.000 0.000 0.000
Ni3 0.0130(6) 0.0136(6) 0.0210(6) 0.0001(5) -0.0005(5) 0.0001(4)
O13 0.040(5) 0.040(5) 0.018(7) 0.000 0.000 0.000
O14 0.026(4) 0.026(4) 0.013(7) 0.000 0.000 0.000
O15 0.025(4) 0.042(5) 0.046(5) -0.011(4) -0.010(4) -0.001(3)
O16 0.045(5) 0.028(4) 0.054(5) 0.017(4) -0.011(4) 0.000(4)
Mo1 0.0309(7) 0.0174(6) 0.0363(8) 0.000 0.000 -0.0013(5)
Mo3 0.0313(5) 0.0353(6) 0.0278(5) -0.0052(4) -0.0060(4) -0.0029(4)
O7 0.055(5) 0.051(5) 0.027(4) -0.002(4) -0.014(4) -0.019(4)
O8 0.025(4) 0.102(8) 0.068(6) 0.059(6) 0.009(4) 0.016(5)
O9 0.037(7) 0.018(6) 0.102(11) 0.000 0.000 -0.002(5)
O10 0.024(4) 0.090(7) 0.067(6) -0.058(6) -0.008(4) 0.008(4)
O11 0.023(4) 0.077(7) 0.072(6) 0.055(5) 0.005(4) 0.006(4)
O12 0.022(7) 0.015(6) 0.011(6) -0.004(5) 0.000(5) 0.002(5)
P1 0.0121(19) 0.0121(19) 0.011(3) 0.000 0.000 0.000
Mo2 0.0424(6) 0.0319(6) 0.0247(5) 0.0067(4) 0.0028(4) -0.0065(4)
Mo4 0.0368(8) 0.0389(8) 0.0377(8) 0.000 0.000 -0.0083(6)
O1 0.037(7) 0.029(6) 0.080(9) 0.000 0.000 -0.012(5)
O2 0.080(7) 0.056(6) 0.046(6) -0.034(5) -0.030(5) 0.034(5)
O3 0.079(7) 0.040(5) 0.034(5) 0.011(4) 0.002(4) -0.009(5)
O4 0.058(6) 0.079(7) 0.075(7) -0.054(6) 0.046(5) -0.037(5)
O5 0.054(6) 0.082(7) 0.081(7) -0.057(6) 0.044(5) -0.045(5)
O6 0.024(7) 0.021(7) 0.012(7) -0.003(5) 0.002(5) 0.002(5)
P2 0.016(2) 0.016(2) 0.013(3) 0.000 0.000 0.000

loop_
_atom_type_symbol
_atom_type_description
_atom_type_scat_dispersion_real
_atom_type_scat_dispersion_imag
_atom_type_scat_source
C C 0.0033 0.0016 'International Tables Vol C Tables 4.2.6.8 and 6.1.1.4'
H H 0.0000 0.0000 'International Tables Vol C Tables 4.2.6.8 and 6.1.1.4'
Mo Mo -1.6832 0.6857 'International Tables Vol C Tables 4.2.6.8 and 6.1.1.4'
N N 0.0061 0.0033 'International Tables Vol C Tables 4.2.6.8 and 6.1.1.4'
Ni Ni 0.3393 1.1124 'International Tables Vol C Tables 4.2.6.8 and 6.1.1.4'
O O 0.0106 0.0060 'International Tables Vol C Tables 4.2.6.8 and 6.1.1.4'
P P 0.1023 0.0942 'International Tables Vol C Tables 4.2.6.8 and 6.1.1.4'

loop_
_geom_angle_atom_site_label_1
_geom_angle_atom_site_label_2
_geom_angle_atom_site_label_3
_geom_angle
_geom_angle_site_symmetry_1
_geom_angle_site_symmetry_3
_geom_angle_publ_flag
N1 C1 H1 123.3 . . ?
N1 C1 N2 113.3(8) . . ?
N2 C1 H1 123.3 . . ?
N1 C2 H2 123.3 . . ?
N3 C2 H2 123.3 . . ?
N3 C2 N1 113.4(8) . . ?
N7 C3 H3 123.1 . . ?
N8 C3 H3 123.1 . . ?
N8 C3 N7 113.9(8) . . ?
N7 C4 H4 123.5 . . ?
N9 C4 H4 123.5 15_456 . ?
N9 C4 N7 112.9(8) 15_456 . ?
N4 C5 H5 125.3 . . ?
N4 C5 N6 109.3(9) . . ?
N6 C5 H5 125.3 . . ?
N5 C6 H6 125.3 . . ?
N5 C6 N6 109.4(10) . . ?
N6 C6 H6 125.3 . . ?
C1 N1 C2 102.0(7) . . ?
C1 N1 Ni2 133.7(6) . . ?
C2 N1 Ni2 123.7(6) . . ?
C1 N2 N3 104.9(7) . . ?
C1 N2 Ni1 131.6(6) . . ?
N3 N2 Ni1 122.6(5) . . ?
C2 N3 N2 106.4(7) . . ?
C2 N3 Ni3 126.8(6) . . ?
N2 N3 Ni3 126.4(6) . . ?
C5 N4 N5 107.4(8) . . ?
C5 N4 Ni1 124.0(7) . . ?
N5 N4 Ni1 128.6(6) . . ?
C6 N5 N4 107.6(8) . . ?
C6 N5 Ni3 132.5(7) . . ?
N4 N5 Ni3 119.7(6) . . ?
C5 N6 H6A 126.9 . . ?
C6 N6 C5 106.2(9) . . ?
C6 N6 H6A 126.9 . . ?
C3 N7 C4 101.8(7) . . ?
C3 N7 Ni3 129.5(6) . . ?
C4 N7 Ni3 128.1(6) . . ?
C3 N8 N9 105.6(7) . 15_456 ?
C3 N8 Ni1 130.3(6) . 3 ?
N9 N8 Ni1 122.1(5) 15_456 3 ?
C4 N9 N8 105.8(7) 16_556 16_556 ?
C4 N9 Ni3 128.4(6) 16_556 . ?
N8 N9 Ni3 125.7(5) 16_556 . ?
N2 Ni1 N2 180.0(4) . 13_556 ?
N2 Ni1 N4 89.5(3) . 13_556 ?
N2 Ni1 N4 89.5(3) 13_556 . ?
N2 Ni1 N4 90.5(3) . . ?
N2 Ni1 N4 90.5(3) 13_556 13_556 ?
N2 Ni1 N8 89.0(3) . 16_556 ?
N2 Ni1 N8 91.0(3) . 4 ?
N2 Ni1 N8 89.0(3) 13_556 4 ?
N2 Ni1 N8 91.0(3) 13_556 16_556 ?
N4 Ni1 N4 180.0 13_556 . ?
N8 Ni1 N4 90.4(3) 16_556 . ?
N8 Ni1 N4 90.4(3) 4 13_556 ?
N8 Ni1 N4 89.6(3) 4 . ?
N8 Ni1 N4 89.6(3) 16_556 13_556 ?
N8 Ni1 N8 180.0(4) 16_556 4 ?
N1 Ni2 N1 89.902(19) . 3 ?
N1 Ni2 N1 89.902(19) 2 3 ?
N1 Ni2 N1 89.902(19) 2 4 ?
N1 Ni2 N1 175.3(4) 4 3 ?
N1 Ni2 N1 175.3(4) . 2 ?
N1 Ni2 N1 89.902(19) . 4 ?
N1 Ni2 O14 87.6(2) . . ?
N1 Ni2 O14 87.6(2) 4 . ?
N1 Ni2 O14 87.6(2) 2 . ?
N1 Ni2 O14 87.6(2) 3 . ?
O13 Ni2 N1 92.4(2) . 3 ?
O13 Ni2 N1 92.4(2) . 2 ?
O13 Ni2 N1 92.4(2) . . ?
O13 Ni2 N1 92.4(2) . 4 ?
O13 Ni2 O14 180.0 . . ?
N3 Ni3 N5 89.2(3) . . ?
N3 Ni3 N7 90.1(3) . . ?
N3 Ni3 O15 91.7(3) . . ?
N3 Ni3 O16 174.7(3) . . ?
N5 Ni3 N7 176.5(3) . . ?
N5 Ni3 O15 87.4(3) . . ?
N5 Ni3 O16 92.9(3) . . ?
N7 Ni3 O16 87.5(3) . . ?
N9 Ni3 N3 95.6(3) . . ?
N9 Ni3 N5 88.3(3) . . ?
N9 Ni3 N7 95.2(3) . . ?
N9 Ni3 O15 171.5(3) . . ?
N9 Ni3 O16 89.4(3) . . ?
O15 Ni3 N7 89.2(3) . . ?
O15 Ni3 O16 83.5(3) . . ?
Ni2 O13 H13A 122.5 . . ?
Ni2 O13 H13B 122.5 . . ?
H13A O13 H13B 90.0 . . ?
Ni2 O14 H14A 122.6 . . ?
Ni2 O14 H14B 122.6 . . ?
H14A O14 H14B 89.9 . . ?
Ni3 O15 H15A 112.3 . . ?
Ni3 O15 H15B 111.6 . . ?
H15A O15 H15B 101.9 . . ?
H17A O17 H17A 72.4 . 10_556 ?
H17A O17 H17B 104.5 10_556 10_556 ?
H17A O17 H17B 104.5 . . ?
H17A O17 H17B 90.9 . 10_556 ?
H17B O17 H17A 90.9 . 10_556 ?
H17B O17 H17B 23.0 . 10_556 ?
O18 O18 H18A 117.2 10_556 . ?
O18 O18 H18B 80.7 10_556 . ?
H18A O18 H18B 110.9 . . ?
H19A O19 H19B 104.5 . . ?
O8 Mo1 O8 87.8(6) . 10_556 ?
O8 Mo1 O10 88.3(4) 10_556 . ?
O8 Mo1 O10 156.5(5) 10_556 10_556 ?
O8 Mo1 O10 156.5(5) . . ?
O8 Mo1 O10 88.3(4) . 10_556 ?
O8 Mo1 O12 93.4(5) . 10_556 ?
O8 Mo1 O12 63.9(4) . . ?
O8 Mo1 O12 93.4(5) 10_556 . ?
O8 Mo1 O12 63.9(4) 10_556 10_556 ?
O9 Mo1 O8 102.4(5) . 10_556 ?
O9 Mo1 O8 102.4(5) . . ?
O9 Mo1 O10 101.1(4) . 10_556 ?
O9 Mo1 O10 101.1(4) . . ?
O9 Mo1 O12 158.9(3) . . ?
O9 Mo1 O12 158.9(3) . 10_556 ?
O10 Mo1 O10 86.1(6) . 10_556 ?
O10 Mo1 O12 64.2(4) . 10_556 ?
O10 Mo1 O12 93.2(4) 10_556 10_556 ?
O10 Mo1 O12 93.2(4) . . ?
O10 Mo1 O12 64.2(4) 10_556 . ?
O12 Mo1 O12 42.2(5) 10_556 . ?
O7 Mo3 O8 101.5(5) . . ?
O7 Mo3 O10 101.9(5) . 11_556 ?
O7 Mo3 O11 101.2(5) . 4 ?
O7 Mo3 O11 100.9(5) . . ?
O7 Mo3 O12 158.6(4) . . ?
O7 Mo3 O12 158.7(4) . 4 ?
O8 Mo3 O11 157.3(5) . 4 ?
O8 Mo3 O11 87.9(3) . . ?
O8 Mo3 O12 94.8(5) . 4 ?
O8 Mo3 O12 64.5(4) . . ?
O10 Mo3 O8 88.4(4) 11_556 . ?
O10 Mo3 O11 157.2(5) 11_556 . ?
O10 Mo3 O11 87.9(3) 11_556 4 ?
O10 Mo3 O12 94.0(4) 11_556 . ?
O10 Mo3 O12 64.5(4) 11_556 4 ?
O11 Mo3 O11 86.8(5) 4 . ?
O11 Mo3 O12 64.2(4) . . ?
O11 Mo3 O12 93.5(4) 4 . ?
O11 Mo3 O12 93.4(4) . 4 ?
O11 Mo3 O12 63.6(4) 4 4 ?
O12 Mo3 O12 42.7(5) . 4 ?
Mo1 O8 Mo3 139.1(6) . . ?
Mo3 O10 Mo1 138.7(5) 12_556 . ?
Mo3 O11 Mo3 138.1(6) 3 . ?
Mo3 O12 Mo1 92.1(4) . . ?
Mo3 O12 Mo1 92.0(4) 3 . ?
Mo3 O12 Mo3 93.4(4) . 3 ?
O12 O12 Mo1 132.2(8) 4 . ?
O12 O12 Mo1 68.9(3) 10_556 . ?
O12 O12 Mo1 130.3(8) 3 . ?
O12 O12 Mo3 69.7(6) 4 . ?
O12 O12 Mo3 131.0(3) 10_556 . ?
O12 O12 Mo3 132.1(3) 3 . ?
O12 O12 Mo3 67.6(6) 3 3 ?
O12 O12 Mo3 130.3(3) 10_556 3 ?
O12 O12 Mo3 131.3(3) 4 3 ?
O12 O12 O12 90.001(3) 10_556 3 ?
O12 O12 O12 90.001(1) 10_556 4 ?
O12 O12 O12 90.003(2) 4 3 ?
P1 O12 Mo1 123.8(6) . . ?
P1 O12 Mo3 124.4(6) . . ?
P1 O12 Mo3 122.3(6) . 3 ?
P1 O12 O12 54.7(2) . 4 ?
P1 O12 O12 54.9(4) . 10_556 ?
P1 O12 O12 54.7(2) . 3 ?
O12 P1 O12 180.0(7) 2 10_556 ?
O12 P1 O12 109.3(4) 9_556 3 ?
O12 P1 O12 109.3(4) 10_556 3 ?
O12 P1 O12 109.3(4) 9_556 4 ?
O12 P1 O12 70.3(9) 9_556 2 ?
O12 P1 O12 109.7(9) 4 3 ?
O12 P1 O12 109.3(4) . 12_556 ?
O12 P1 O12 70.7(4) 9_556 11_556 ?
O12 P1 O12 70.3(9) 4 11_556 ?
O12 P1 O12 70.3(9) . 10_556 ?
O12 P1 O12 70.7(4) 10_556 11_556 ?
O12 P1 O12 109.3(4) 4 10_556 ?
O12 P1 O12 70.7(4) 9_556 12_556 ?
O12 P1 O12 70.7(4) . 3 ?
O12 P1 O12 70.7(4) . 4 ?
O12 P1 O12 70.3(9) 12_556 3 ?
O12 P1 O12 180.0(7) 12_556 4 ?
O12 P1 O12 70.7(4) 2 3 ?
O12 P1 O12 109.7(9) . 2 ?
O12 P1 O12 109.3(4) . 11_556 ?
O12 P1 O12 109.3(4) 12_556 2 ?
O12 P1 O12 109.7(9) 12_556 11_556 ?
O12 P1 O12 70.7(4) 4 2 ?
O12 P1 O12 109.3(4) 2 11_556 ?
O12 P1 O12 70.7(4) 12_556 10_556 ?
O12 P1 O12 180.0(7) 3 11_556 ?
O12 P1 O12 180.0 . 9_556 ?
O12 P1 O12 109.7(9) 9_556 10_556 ?
O2 Mo2 O6 95.3(4) . 3 ?
O2 Mo2 O6 64.4(4) . . ?
O3 Mo2 O2 98.7(5) . . ?
O3 Mo2 O4 99.6(5) . 4 ?
O3 Mo2 O4 102.3(5) . . ?
O3 Mo2 O5 102.6(5) . . ?
O3 Mo2 O6 161.6(4) . 3 ?
O3 Mo2 O6 156.1(4) . . ?
O4 Mo2 O2 158.5(5) . . ?
O4 Mo2 O2 84.7(3) 4 . ?
O4 Mo2 O4 87.4(6) . 4 ?
O4 Mo2 O6 93.5(5) 4 3 ?
O4 Mo2 O6 94.2(5) . . ?
O4 Mo2 O6 65.3(5) . 3 ?
O4 Mo2 O6 63.6(4) 4 . ?
O5 Mo2 O2 88.1(4) . . ?
O5 Mo2 O4 91.6(4) . . ?
O5 Mo2 O4 157.5(5) . 4 ?
O5 Mo2 O6 94.1(5) . . ?
O5 Mo2 O6 65.9(4) . 3 ?
O6 Mo2 O6 42.3(5) 3 . ?
O1 Mo4 O2 99.9(5) . 10_557 ?
O1 Mo4 O2 99.9(5) . . ?
O1 Mo4 O5 99.7(5) . 11_557 ?
O1 Mo4 O5 99.7(5) . 4 ?
O1 Mo4 O6 158.8(3) . 10_557 ?
O1 Mo4 O6 158.8(3) . . ?
O2 Mo4 O2 91.6(5) 10_557 . ?
O2 Mo4 O5 160.1(5) . 11_557 ?
O2 Mo4 O5 88.5(4) . 4 ?
O2 Mo4 O5 88.5(4) 10_557 11_557 ?
O2 Mo4 O5 160.1(5) 10_557 4 ?
O2 Mo4 O6 96.5(5) 10_557 . ?
O2 Mo4 O6 66.3(4) 10_557 10_557 ?
O2 Mo4 O6 66.3(4) . . ?
O2 Mo4 O6 96.5(5) . 10_557 ?
O5 Mo4 O5 84.8(6) 4 11_557 ?
O5 Mo4 O6 93.9(5) 4 10_557 ?
O5 Mo4 O6 65.3(4) 11_557 10_557 ?
O5 Mo4 O6 93.9(5) 11_557 . ?
O5 Mo4 O6 65.3(4) 4 . ?
O6 Mo4 O6 42.2(6) 10_557 . ?
Mo4 O2 Mo2 136.3(6) . . ?
Mo2 O4 Mo2 138.3(6) . 3 ?
Mo2 O5 Mo4 135.8(6) . 3 ?
Mo2 O6 Mo2 92.3(4) 4 . ?
Mo4 O6 Mo2 93.0(4) . . ?
Mo4 O6 Mo2 91.7(4) . 4 ?
O6 O6 Mo2 67.9(6) 3 . ?
O6 O6 Mo2 130.9(3) 4 . ?
O6 O6 Mo2 131.6(3) 10_557 4 ?
O6 O6 Mo2 131.0(3) 10_557 . ?
O6 O6 Mo2 131.5(3) 3 4 ?
O6 O6 Mo2 69.8(6) 4 4 ?
O6 O6 Mo4 131.3(8) 3 . ?
O6 O6 Mo4 68.9(3) 10_557 . ?
O6 O6 Mo4 131.3(8) 4 . ?
O6 O6 O6 89.996(6) 10_557 4 ?
O6 O6 O6 89.994(5) 10_557 3 ?
O6 O6 O6 89.998(7) 4 3 ?
P2 O6 Mo2 122.5(7) . . ?
P2 O6 Mo2 124.3(7) . 4 ?
P2 O6 Mo4 124.0(6) . . ?
P2 O6 O6 54.6(2) . 4 ?
P2 O6 O6 54.6(2) . 3 ?
P2 O6 O6 55.1(4) . 10_557 ?
O6 P2 O6 109.1(4) 10_557 3 ?
O6 P2 O6 69.8(9) 4 11_557 ?
O6 P2 O6 110.2(9) 2 . ?
O6 P2 O6 69.8(9) 12_557 3 ?
O6 P2 O6 180.0(7) 3 11_557 ?
O6 P2 O6 109.1(4) 9_557 3 ?
O6 P2 O6 70.9(4) 4 . ?
O6 P2 O6 109.1(4) 2 11_557 ?
O6 P2 O6 180.0 10_557 2 ?
O6 P2 O6 70.9(4) 2 3 ?
O6 P2 O6 70.9(4) 3 . ?
O6 P2 O6 110.2(9) 4 3 ?
O6 P2 O6 109.1(4) 2 12_557 ?
O6 P2 O6 70.9(4) 10_557 11_557 ?
O6 P2 O6 109.1(4) 10_557 4 ?
O6 P2 O6 110.2(9) 12_557 11_557 ?
O6 P2 O6 70.9(4) 2 4 ?
O6 P2 O6 70.9(4) 9_557 11_557 ?
O6 P2 O6 180.0(7) 12_557 4 ?
O6 P2 O6 69.8(9) 10_557 . ?
O6 P2 O6 110.2(9) 10_557 9_557 ?
O6 P2 O6 109.1(4) 12_557 . ?
O6 P2 O6 69.8(9) 2 9_557 ?
O6 P2 O6 180.0 9_557 . ?
O6 P2 O6 109.1(4) 11_557 . ?
O6 P2 O6 70.9(4) 10_557 12_557 ?
O6 P2 O6 109.1(4) 4 9_557 ?
O6 P2 O6 70.9(4) 12_557 9_557 ?
H20A O20 H20B 104.4 . . ?

loop_
_geom_bond_atom_site_label_1
_geom_bond_atom_site_label_2
_geom_bond_distance
_geom_bond_site_symmetry_2
_geom_bond_publ_flag
C1 H1 0.9300 . ?
C1 N1 1.336(11) . ?
C1 N2 1.340(11) . ?
C2 H2 0.9300 . ?
C2 N1 1.347(11) . ?
C2 N3 1.312(11) . ?
C3 H3 0.9300 . ?
C3 N7 1.347(11) . ?
C3 N8 1.319(12) . ?
C4 H4 0.9300 . ?
C4 N7 1.348(12) . ?
C4 N9 1.334(11) 15_456 ?
C5 H5 0.9300 . ?
C5 N4 1.296(12) . ?
C5 N6 1.371(15) . ?
C6 H6 0.9300 . ?
C6 N5 1.312(14) . ?
C6 N6 1.337(14) . ?
N1 Ni2 2.080(7) . ?
N2 N3 1.369(10) . ?
N2 Ni1 2.064(7) . ?
N3 Ni3 2.065(7) . ?
N4 N5 1.381(11) . ?
N4 Ni1 2.121(8) . ?
N5 Ni3 2.090(8) . ?
N6 H6A 0.8600 . ?
N7 Ni3 2.098(7) . ?
N8 N9 1.373(10) 15_456 ?
N8 Ni1 2.116(7) 3 ?
N9 Ni3 2.054(8) . ?
Ni2 O13 2.074(14) . ?
Ni2 O14 2.099(12) . ?
Ni3 O15 2.094(7) . ?
Ni3 O16 2.144(7) . ?
O13 H13A 1.1690 . ?
O13 H13B 1.1694 . ?
O14 H14A 1.1533 . ?
O14 H14B 1.1533 . ?
O15 H15A 0.8977 . ?
O15 H15B 0.8946 . ?
O17 H17A 0.8497 10_556 ?
O17 H17A 0.8497 . ?
O17 H17B 0.8497 . ?
O17 H17B 0.8498 10_556 ?
O18 O18 0.79(7) 10_556 ?
O18 H18A 0.8463 . ?
O18 H18B 0.8345 . ?
O19 H19A 0.8499 . ?
O19 H19B 0.8497 . ?
Mo1 O8 1.867(8) 10_556 ?
Mo1 O8 1.867(8) . ?
Mo1 O9 1.655(11) . ?
Mo1 O10 1.904(8) . ?
Mo1 O10 1.904(8) 10_556 ?
Mo1 O12 2.463(12) . ?
Mo1 O12 2.463(12) 10_556 ?
Mo3 O7 1.615(7) . ?
Mo3 O8 1.890(8) . ?
Mo3 O10 1.882(8) 11_556 ?
Mo3 O11 1.899(8) 4 ?
Mo3 O11 1.913(8) . ?
Mo3 O12 2.428(12) . ?
Mo3 O12 2.462(12) 4 ?
O12 O12 1.77(2) 10_556 ?
O12 O12 1.781(16) 3 ?
O12 O12 1.781(16) 4 ?
O12 P1 1.539(11) . ?
Mo2 O2 1.954(9) . ?
Mo2 O3 1.644(8) . ?
Mo2 O4 1.854(9) . ?
Mo2 O4 1.940(9) 4 ?
Mo2 O5 1.852(8) . ?
Mo2 O6 2.442(12) 3 ?
Mo2 O6 2.474(12) . ?
Mo4 O1 1.625(11) . ?
Mo4 O2 1.880(8) 10_557 ?
Mo4 O2 1.880(8) . ?
Mo4 O5 1.922(9) 4 ?
Mo4 O5 1.922(9) 11_557 ?
Mo4 O6 2.430(13) 10_557 ?
Mo4 O6 2.430(13) . ?
O6 O6 1.75(2) 10_557 ?
O6 O6 1.775(18) 3 ?
O6 O6 1.775(18) 4 ?
O6 P2 1.530(12) . ?
O20 H20A 0.8493 . ?
O20 H20B 0.8499 . ?

loop_
_geom_torsion_atom_site_label_1
_geom_torsion_atom_site_label_2
_geom_torsion_atom_site_label_3
_geom_torsion_atom_site_label_4
_geom_torsion
_geom_torsion_site_symmetry_1
_geom_torsion_site_symmetry_2
_geom_torsion_site_symmetry_3
_geom_torsion_site_symmetry_4
_geom_torsion_publ_flag
C1 N2 N3 C2 -0.8(10) . . . . ?
C1 N2 N3 Ni3 172.5(6) . . . . ?
C5 N4 N5 C6 1.5(12) . . . . ?
C5 N4 N5 Ni3 177.7(7) . . . . ?
N1 C1 N2 N3 0.9(11) . . . . ?
N1 C1 N2 Ni1 -168.0(6) . . . . ?
N1 C2 N3 N2 0.6(11) . . . . ?
N1 C2 N3 Ni3 -172.7(6) . . . . ?
N2 C1 N1 C2 -0.5(11) . . . . ?
N2 C1 N1 Ni2 170.2(6) . . . . ?
N3 C2 N1 C1 -0.1(11) . . . . ?
N3 C2 N1 Ni2 -172.0(6) . . . . ?
N4 C5 N6 C6 1.3(14) . . . . ?
N5 C6 N6 C5 -0.3(15) . . . . ?
N6 C5 N4 N5 -1.7(12) . . . . ?
N6 C5 N4 Ni1 179.3(7) . . . . ?
N6 C6 N5 N4 -0.7(13) . . . . ?
N6 C6 N5 Ni3 -176.3(8) . . . . ?
N7 C3 N8 N9 0.7(10) . . . 15_456 ?
N7 C3 N8 Ni1 -162.8(6) . . . 3 ?
N8 C3 N7 C4 0.3(10) . . . . ?
N8 C3 N7 Ni3 171.6(6) . . . . ?
N9 C4 N7 C3 -1.2(10) 15_456 . . . ?
N9 C4 N7 Ni3 -172.7(6) 15_456 . . . ?
Ni1 N2 N3 C2 169.3(6) . . . . ?
Ni1 N2 N3 Ni3 -17.4(10) . . . . ?
Ni1 N4 N5 C6 -179.6(8) . . . . ?
Ni1 N4 N5 Ni3 -3.3(10) . . . . ?
Mo1 O12 P1 O12 -118.7(10) . . . 3 ?
Mo1 O12 P1 O12 -178.8(10) . . . 2 ?
Mo1 O12 P1 O12 1.2(10) . . . 10_556 ?
Mo1 O12 P1 O12 121.1(10) . . . 4 ?
Mo1 O12 P1 O12 -58.9(10) . . . 12_556 ?
Mo1 O12 P1 O12 61.3(10) . . . 11_556 ?
Mo3 O12 P1 O12 -60.6(5) 3 . . 2 ?
Mo3 O12 P1 O12 -59.3(3) . . . 11_556 ?
Mo3 O12 P1 O12 -0.5(8) 3 . . 3 ?
Mo3 O12 P1 O12 179.5(8) 3 . . 11_556 ?
Mo3 O12 P1 O12 120.7(3) . . . 3 ?
Mo3 O12 P1 O12 -119.4(5) . . . 10_556 ?
Mo3 O12 P1 O12 -179.5(8) . . . 12_556 ?
Mo3 O12 P1 O12 119.4(5) 3 . . 10_556 ?
Mo3 O12 P1 O12 60.6(5) . . . 2 ?
Mo3 O12 P1 O12 -120.7(3) 3 . . 4 ?
Mo3 O12 P1 O12 59.3(3) 3 . . 12_556 ?
Mo3 O12 P1 O12 0.5(8) . . . 4 ?
O7 Mo3 O8 Mo1 -155.2(9) . . . . ?
O8 Mo1 O8 Mo3 -102.6(7) 10_556 . . . ?
O9 Mo1 O8 Mo3 155.3(8) . . . . ?
O10 Mo1 O8 Mo3 54.3(9) 10_556 . . . ?
O10 Mo1 O8 Mo3 -21.9(16) . . . . ?
O10 Mo3 O8 Mo1 103.0(9) 11_556 . . . ?
O11 Mo3 O8 Mo1 22.1(16) 4 . . . ?
O11 Mo3 O8 Mo1 -54.5(9) . . . . ?
O12 Mo1 O8 Mo3 -7.7(8) . . . . ?
O12 Mo1 O8 Mo3 -38.8(9) 10_556 . . . ?
O12 Mo3 O8 Mo1 7.8(8) . . . . ?
O12 Mo3 O8 Mo1 38.7(9) 4 . . . ?
O12 O12 P1 O12 119.9(3) 3 . . 10_556 ?
O12 O12 P1 O12 180.000(3) 4 . . 12_556 ?
O12 O12 P1 O12 -119.9(3) 4 . . 10_556 ?
O12 O12 P1 O12 60.1(3) 4 . . 2 ?
O12 O12 P1 O12 -59.8(5) 4 . . 11_556 ?
O12 O12 P1 O12 -60.1(3) 3 . . 2 ?
O12 O12 P1 O12 -60.1(3) 10_556 . . 12_556 ?
O12 O12 P1 O12 -120.2(5) 3 . . 4 ?
O12 O12 P1 O12 60.1(3) 10_556 . . 11_556 ?
O12 O12 P1 O12 -119.9(3) 10_556 . . 3 ?
O12 O12 P1 O12 180.000(1) 3 . . 11_556 ?
O12 O12 P1 O12 120.2(5) 4 . . 3 ?
O12 O12 P1 O12 180.000(2) 10_556 . . 2 ?
O12 O12 P1 O12 119.9(3) 10_556 . . 4 ?
O12 O12 P1 O12 59.8(5) 3 . . 12_556 ?
Mo2 O6 P2 O6 60.0(3) 4 . . 11_557 ?
Mo2 O6 P2 O6 120.0(3) . . . 4 ?
Mo2 O6 P2 O6 -60.0(3) . . . 12_557 ?
Mo2 O6 P2 O6 120.3(6) 4 . . 10_557 ?
Mo2 O6 P2 O6 -0.5(8) . . . 3 ?
Mo2 O6 P2 O6 -120.2(5) . . . 10_557 ?
Mo2 O6 P2 O6 0.5(8) 4 . . 4 ?
Mo2 O6 P2 O6 -59.7(6) 4 . . 2 ?
Mo2 O6 P2 O6 -120.0(3) 4 . . 3 ?
Mo2 O6 P2 O6 59.8(5) . . . 2 ?
Mo2 O6 P2 O6 -179.5(8) 4 . . 12_557 ?
Mo2 O6 P2 O6 179.5(8) . . . 11_557 ?
Mo4 O6 P2 O6 0.0(10) . . . 10_557 ?
Mo4 O6 P2 O6 119.8(10) . . . 3 ?
Mo4 O6 P2 O6 -119.8(10) . . . 4 ?
Mo4 O6 P2 O6 -60.2(10) . . . 11_557 ?
Mo4 O6 P2 O6 60.2(10) . . . 12_557 ?
Mo4 O6 P2 O6 180.0(10) . . . 2 ?
O1 Mo4 O2 Mo2 161.2(7) . . . . ?
O2 Mo2 O4 Mo2 34.9(16) . . . 3 ?
O2 Mo2 O5 Mo4 -108.5(9) . . . 3 ?
O2 Mo4 O2 Mo2 -98.4(6) 10_557 . . . ?
O3 Mo2 O4 Mo2 -157.4(9) . . . 3 ?
O3 Mo2 O5 Mo4 153.0(9) . . . 3 ?
O4 Mo2 O4 Mo2 103.3(7) 4 . . 3 ?
O4 Mo2 O5 Mo4 -37.2(16) 4 . . 3 ?
O4 Mo2 O5 Mo4 50.0(10) . . . 3 ?
O5 Mo2 O4 Mo2 -54.2(10) . . . 3 ?
O5 Mo4 O2 Mo2 -8.5(16) 11_557 . . . ?
O5 Mo4 O2 Mo2 61.6(8) 4 . . . ?
O6 Mo2 O4 Mo2 40.0(9) . . . 3 ?
O6 Mo2 O4 Mo2 8.3(8) 3 . . 3 ?
O6 Mo2 O5 Mo4 -11.9(8) 3 . . 3 ?
O6 Mo2 O5 Mo4 -44.4(9) . . . 3 ?
O6 Mo4 O2 Mo2 -32.2(8) 10_557 . . . ?
O6 Mo4 O2 Mo2 -2.0(6) . . . . ?
O6 O6 P2 O6 120.4(6) 3 . . 4 ?
O6 O6 P2 O6 60.2(3) 3 . . 2 ?
O6 O6 P2 O6 -119.8(3) 3 . . 10_557 ?
O6 O6 P2 O6 180.000(1) 10_557 . . 2 ?
O6 O6 P2 O6 -120.4(6) 4 . . 3 ?
O6 O6 P2 O6 -59.6(6) 3 . . 12_557 ?
O6 O6 P2 O6 -60.2(3) 10_557 . . 11_557 ?
O6 O6 P2 O6 -60.2(3) 4 . . 2 ?
O6 O6 P2 O6 60.2(3) 10_557 . . 12_557 ?
O6 O6 P2 O6 59.6(6) 4 . . 11_557 ?
O6 O6 P2 O6 180.000(5) 3 . . 11_557 ?
O6 O6 P2 O6 119.8(3) 10_557 . . 3 ?
O6 O6 P2 O6 -119.8(3) 10_557 . . 4 ?
O6 O6 P2 O6 180.000(5) 4 . . 12_557 ?
O6 O6 P2 O6 119.8(3) 4 . . 10_557 ?
